data_7100962
loop_
_publ_author_name
'Cheng, Yanxiang'
'Hitchcock, Peter B.'
'Lappert, Michael F.'
'Zhou, Meisu'

_publ_section_title
;
 Synthesis and characterisation of two monomeric crystalline thallium(I)
 \b-diketiminates
;
_journal_coden_ASTM CHCOFS
_journal_issue 6
_journal_name_full
;
 Chemical Communications (Cambridge, United Kingdom)
;
_journal_page_first 752
_journal_page_last 754
_journal_paper_doi 10.1039/b413666g
_journal_year 2005
_chemical_formula_moiety 'C21 H29 N2 Si2 Tl1'
_chemical_formula_sum 'C21 H29 N2 Si2 Tl'
_chemical_formula_weight 570.01
_space_group_IT_number 14
_symmetry_cell_setting monoclinic
_symmetry_space_group_name_Hall '-P 2yn'
_symmetry_space_group_name_H-M 'P 1 21/n 1'
_cell_angle_alpha 90
_cell_angle_beta 107.184(1)
_cell_angle_gamma 90
_cell_formula_units_Z 4
_cell_length_a 9.9885(2)
_cell_length_b 19.6876(3)
_cell_length_c 12.2915(3)
_cell_measurement_temperature 173(2)
_cell_volume 2309.22(8)
_diffrn_ambient_temperature 173(2)
_exptl_crystal_density_diffrn 1.64
_cod_original_sg_symbol_H-M 'P 21/n'
_cod_original_formula_sum 'C21 H29 N2 Si2 Tl1'
_cod_database_code 7100962

loop_
_symmetry_equiv_pos_as_xyz
'x, y, z'
'-x+1/2, y+1/2, -z+1/2'
'-x, -y, -z'
'x-1/2, -y-1/2, z-1/2'

loop_
_atom_site_label
_atom_site_type_symbol
_atom_site_fract_x
_atom_site_fract_y
_atom_site_fract_z
_atom_site_U_iso_or_equiv
_atom_site_adp_type
_atom_site_occupancy
_atom_site_symmetry_multiplicity
_atom_site_calc_flag
_atom_site_refinement_flags
_atom_site_disorder_assembly
_atom_site_disorder_group
Tl Tl 0.697076(16) 0.544932(8) 0.520247(14) 0.03246(8) Uani 1 1 d . . .
Si1 Si 0.68842(12) 0.72321(6) 0.52627(10) 0.0320(3) Uani 1 1 d . . .
Si2 Si 0.65661(11) 0.48486(6) 0.24720(10) 0.0286(2) Uani 1 1 d . . .
N1 N 0.7940(3) 0.65783(16) 0.5039(3) 0.0263(7) Uani 1 1 d . . .
N2 N 0.7780(3) 0.53145(16) 0.3518(3) 0.0246(7) Uani 1 1 d . . .
C1 C 0.9175(4) 0.65939(19) 0.4836(3) 0.0243(8) Uani 1 1 d . . .
C2 C 0.9735(4) 0.60877(19) 0.4288(3) 0.0245(8) Uani 1 1 d . . .
H2 H 1.0718 0.6111 0.4406 0.029 Uiso 1 1 calc R . .
C3 C 0.9034(4) 0.55485(18) 0.3586(3) 0.0216(8) Uani 1 1 d . . .
C4 C 1.0151(4) 0.71901(19) 0.5240(3) 0.0264(8) Uani 1 1 d . . .
C5 C 1.0733(5) 0.7529(2) 0.4486(4) 0.0385(11) Uani 1 1 d . . .
H5 H 1.0485 0.7396 0.3708 0.046 Uiso 1 1 calc R . .
C6 C 1.1672(6) 0.8058(3) 0.4875(5) 0.0501(13) Uani 1 1 d . . .
H6 H 1.2043 0.8295 0.4356 0.06 Uiso 1 1 calc R . .
C7 C 1.2070(5) 0.8242(2) 0.6009(5) 0.0464(12) Uani 1 1 d . . .
H7 H 1.2735 0.8595 0.6273 0.056 Uiso 1 1 calc R . .
C8 C 1.1503(5) 0.7913(2) 0.6755(4) 0.0402(11) Uani 1 1 d . . .
H8 H 1.1768 0.8043 0.7535 0.048 Uiso 1 1 calc R . .
C9 C 1.0542(4) 0.7391(2) 0.6372(4) 0.0301(9) Uani 1 1 d . . .
H9 H 1.0147 0.7169 0.6891 0.036 Uiso 1 1 calc R . .
C10 C 0.9835(4) 0.52355(19) 0.2853(3) 0.0213(8) Uani 1 1 d . . .
C11 C 1.0457(4) 0.5627(2) 0.2198(4) 0.0267(8) Uani 1 1 d . . .
H11 H 1.0427 0.6108 0.2241 0.032 Uiso 1 1 calc R . .
C12 C 1.1120(5) 0.5324(2) 0.1482(4) 0.0341(10) Uani 1 1 d . . .
H12 H 1.1514 0.5598 0.102 0.041 Uiso 1 1 calc R . .
C13 C 1.1213(4) 0.4630(2) 0.1434(4) 0.0332(10) Uani 1 1 d . . .
H13 H 1.1664 0.4425 0.0936 0.04 Uiso 1 1 calc R . .
C14 C 1.0652(4) 0.4230(2) 0.2111(4) 0.0306(9) Uani 1 1 d . . .
H14 H 1.0739 0.375 0.2094 0.037 Uiso 1 1 calc R . .
C15 C 0.9962(4) 0.45272(18) 0.2814(4) 0.0250(8) Uani 1 1 d . . .
H15 H 0.9571 0.4249 0.3273 0.03 Uiso 1 1 calc R . .
C16 C 0.5057(5) 0.6998(3) 0.4423(4) 0.0451(12) Uani 1 1 d . . .
H16A H 0.4995 0.6969 0.3614 0.068 Uiso 1 1 calc R . .
H16B H 0.4404 0.7345 0.4532 0.068 Uiso 1 1 calc R . .
H16C H 0.4814 0.6557 0.4684 0.068 Uiso 1 1 calc R . .
C17 C 0.6868(6) 0.7272(3) 0.6771(4) 0.0507(13) Uani 1 1 d . . .
H17A H 0.7803 0.7395 0.726 0.076 Uiso 1 1 calc R . .
H17B H 0.6604 0.6827 0.7002 0.076 Uiso 1 1 calc R . .
H17C H 0.6188 0.7614 0.6847 0.076 Uiso 1 1 calc R . .
C18 C 0.7291(6) 0.8086(2) 0.4782(5) 0.0516(13) Uani 1 1 d . . .
H18A H 0.73 0.8059 0.3988 0.077 Uiso 1 1 calc R . .
H18B H 0.8211 0.8236 0.5262 0.077 Uiso 1 1 calc R . .
H18C H 0.6574 0.8412 0.4842 0.077 Uiso 1 1 calc R . .
C19 C 0.4866(5) 0.5301(3) 0.2273(5) 0.0460(12) Uani 1 1 d . . .
H19A H 0.4675 0.5339 0.3008 0.069 Uiso 1 1 calc R . .
H19B H 0.4111 0.5044 0.1741 0.069 Uiso 1 1 calc R . .
H19C H 0.4921 0.5755 0.1965 0.069 Uiso 1 1 calc R . .
C20 C 0.6414(6) 0.3975(2) 0.3016(5) 0.0501(13) Uani 1 1 d . . .
H20A H 0.627 0.4005 0.3769 0.075 Uiso 1 1 calc R . .
H20B H 0.7276 0.3721 0.3073 0.075 Uiso 1 1 calc R . .
H20C H 0.5616 0.3741 0.249 0.075 Uiso 1 1 calc R . .
C21 C 0.6840(5) 0.4800(3) 0.1037(4) 0.0387(10) Uani 1 1 d . . .
H21A H 0.6911 0.526 0.0755 0.058 Uiso 1 1 calc R . .
H21B H 0.6047 0.4564 0.051 0.058 Uiso 1 1 calc R . .
H21C H 0.7707 0.4551 0.1093 0.058 Uiso 1 1 calc R . .

loop_
_atom_site_aniso_label
_atom_site_aniso_U_11
_atom_site_aniso_U_22
_atom_site_aniso_U_33
_atom_site_aniso_U_23
_atom_site_aniso_U_13
_atom_site_aniso_U_12
Tl 0.03265(11) 0.04071(12) 0.02713(12) -0.00183(7) 0.01363(8) -0.00978(6)
Si1 0.0363(6) 0.0354(6) 0.0251(6) -0.0012(5) 0.0105(5) 0.0115(5)
Si2 0.0232(5) 0.0347(6) 0.0269(6) -0.0041(5) 0.0059(5) -0.0049(4)
N1 0.0318(18) 0.0246(16) 0.0251(18) -0.0003(14) 0.0124(15) 0.0012(13)
N2 0.0230(16) 0.0298(17) 0.0216(18) -0.0013(13) 0.0076(14) -0.0006(13)
C1 0.028(2) 0.0265(19) 0.0170(19) 0.0039(15) 0.0051(16) 0.0003(15)
C2 0.0204(18) 0.0283(19) 0.023(2) -0.0017(16) 0.0043(15) -0.0011(15)
C3 0.0241(19) 0.0261(19) 0.0144(19) 0.0016(15) 0.0053(15) 0.0025(15)
C4 0.034(2) 0.0230(18) 0.026(2) -0.0018(16) 0.0132(17) -0.0016(16)
C5 0.055(3) 0.036(2) 0.031(3) -0.0049(19) 0.024(2) -0.011(2)
C6 0.071(3) 0.039(3) 0.054(3) -0.006(2) 0.039(3) -0.022(2)
C7 0.051(3) 0.033(2) 0.058(3) -0.013(2) 0.020(2) -0.016(2)
C8 0.048(3) 0.037(2) 0.032(3) -0.007(2) 0.007(2) -0.005(2)
C9 0.040(2) 0.027(2) 0.025(2) -0.0038(17) 0.0127(18) -0.0058(17)
C10 0.0165(17) 0.0249(18) 0.021(2) -0.0013(15) 0.0029(15) -0.0009(14)
C11 0.025(2) 0.0261(19) 0.031(2) 0.0014(17) 0.0120(17) 0.0019(15)
C12 0.034(2) 0.038(2) 0.036(3) 0.0079(19) 0.020(2) 0.0026(18)
C13 0.029(2) 0.043(2) 0.031(3) -0.0056(18) 0.0151(19) 0.0059(18)
C14 0.030(2) 0.023(2) 0.037(2) -0.0026(17) 0.0065(18) 0.0049(16)
C15 0.025(2) 0.0239(19) 0.026(2) 0.0027(15) 0.0078(17) -0.0004(14)
C16 0.035(2) 0.064(3) 0.037(3) 0.002(2) 0.011(2) 0.014(2)
C17 0.052(3) 0.071(3) 0.032(3) -0.009(2) 0.017(2) 0.014(3)
C18 0.063(3) 0.034(3) 0.056(3) 0.002(2) 0.015(3) 0.018(2)
C19 0.022(2) 0.075(3) 0.041(3) -0.008(2) 0.007(2) 0.000(2)
C20 0.055(3) 0.040(3) 0.052(3) 0.000(2) 0.011(2) -0.018(2)
C21 0.033(2) 0.053(3) 0.026(2) -0.008(2) 0.0032(19) 0.002(2)

loop_
_geom_bond_atom_site_label_1
_geom_bond_atom_site_label_2
_geom_bond_distance
_geom_bond_site_symmetry_2
_geom_bond_publ_flag
Tl N2 2.449(3) . ?
Tl N1 2.456(3) . ?
Si1 N1 1.736(3) . ?
Si1 C17 1.861(5) . ?
Si1 C18 1.866(5) . ?
Si1 C16 1.869(5) . ?
Si2 N2 1.744(3) . ?
Si2 C21 1.865(5) . ?
Si2 C20 1.867(5) . ?
Si2 C19 1.868(5) . ?
N1 C1 1.330(5) . ?
N2 C3 1.314(5) . ?
C1 C2 1.408(6) . ?
C1 C4 1.513(5) . ?
C2 C3 1.416(5) . ?
C3 C10 1.502(5) . ?
C4 C9 1.387(6) . ?
C4 C5 1.399(6) . ?
C5 C6 1.389(7) . ?
C6 C7 1.380(8) . ?
C7 C8 1.374(7) . ?
C8 C9 1.391(6) . ?
C10 C11 1.388(6) . ?
C10 C15 1.402(5) . ?
C11 C12 1.384(6) . ?
C12 C13 1.371(6) . ?
C13 C14 1.378(6) . ?
C14 C15 1.384(6) . ?
